data_4024940
loop_
_publ_author_name
'Chan Woo Huh'
'Gagandeep K. Somal'
'Christopher E. Katz'
'Huaxing Pei'
'Yibin Zeng'
'Justin T. Douglas'
'Jeffrey Aub\'e'

_publ_contact_author
; 
   Professor Jeffrey Aub\'e 
   Department of Medicinal Chemistry -- University of Kansas 
   Malott Hall 
   1251 Wescoe Hall Dr, Rm 4070 
   Lawrence, KS  66045-7582  USA 
;
_publ_contact_author_email jaube@ku.edu
_publ_contact_author_fax 1(785)8645326
_publ_contact_author_phone 1(785)8644496
_publ_section_title
;
One-Pot Synthesis of Lactams Using Domino Reactions: Combination of Schmidt
Reaction with Sakurai and Aldol Reactions
;
_journal_name_full 'Journal of Organic Chemistry'
_journal_page_first 7618
_journal_page_last 7626
_journal_paper_doi 10.1021/jo901843w
_journal_volume 74
_journal_year 2009
_chemical_formula_sum 'C15 H27 N O2'
_chemical_formula_weight 253.38
_chemical_name_systematic
;

 ?

;
_space_group_IT_number 14
_symmetry_cell_setting monoclinic
_symmetry_space_group_name_Hall '-P 2ybc'
_symmetry_space_group_name_H-M 'P 1 21/c 1'
_atom_sites_solution_hydrogens geom
_atom_sites_solution_primary direct
_atom_sites_solution_secondary difmap
_audit_creation_method SHELXL-97
_cell_angle_alpha 90.00
_cell_angle_beta 90.670(2)
_cell_angle_gamma 90.00
_cell_formula_units_Z 4
_cell_length_a 11.2331(10)
_cell_length_b 14.3356(12)
_cell_length_c 9.0220(8)
_cell_measurement_reflns_used 3306
_cell_measurement_temperature 100(2)
_cell_measurement_theta_max 28.90
_cell_measurement_theta_min 2.30
_cell_volume 1452.7(2)
_computing_cell_refinement 'Bruker SAINT'
_computing_data_collection 'Bruker SMART'
_computing_data_reduction 'Bruker SAINT'
_computing_molecular_graphics 'Bruker SHELXTL'
_computing_publication_material 'Bruker SHELXTL'
_computing_structure_refinement 'Bruker SHELXTL'
_computing_structure_solution 'Bruker SHELXTL'
_diffrn_ambient_temperature 100(2)
_diffrn_measured_fraction_theta_full 0.969
_diffrn_measured_fraction_theta_max 0.969
_diffrn_measurement_device_type 'Bruker SMART APEX CCD area detector'
_diffrn_measurement_method 'phi and omega scans'
_diffrn_radiation_monochromator graphite
_diffrn_radiation_source 'fine-focus sealed tube'
_diffrn_radiation_type MoK\a
_diffrn_radiation_wavelength 0.71073
_diffrn_reflns_av_R_equivalents 0.0347
_diffrn_reflns_av_sigmaI/netI 0.0470
_diffrn_reflns_limit_h_max 15
_diffrn_reflns_limit_h_min -15
_diffrn_reflns_limit_k_max 20
_diffrn_reflns_limit_k_min -20
_diffrn_reflns_limit_l_max 12
_diffrn_reflns_limit_l_min -12
_diffrn_reflns_number 11009
_diffrn_reflns_theta_full 30.53
_diffrn_reflns_theta_max 30.53
_diffrn_reflns_theta_min 2.30
_diffrn_standards_decay_% 0.00
_exptl_absorpt_coefficient_mu 0.075
_exptl_absorpt_correction_T_max 1.000
_exptl_absorpt_correction_T_min 0.912
_exptl_absorpt_correction_type multi-scan
_exptl_crystal_colour Colorless
_exptl_crystal_density_diffrn 1.158
_exptl_crystal_density_method 'not measured'
_exptl_crystal_description 'square plate'
_exptl_crystal_F_000 560
_exptl_crystal_size_max 0.32
_exptl_crystal_size_mid 0.30
_exptl_crystal_size_min 0.10
_refine_diff_density_max 0.484
_refine_diff_density_min -0.222
_refine_diff_density_rms 0.065
_refine_ls_extinction_method none
_refine_ls_goodness_of_fit_ref 1.030
_refine_ls_hydrogen_treatment noref
_refine_ls_matrix_type full
_refine_ls_number_parameters 164
_refine_ls_number_reflns 4300
_refine_ls_number_restraints 0
_refine_ls_restrained_S_all 1.030
_refine_ls_R_factor_all 0.0697
_refine_ls_R_factor_gt 0.0535
_refine_ls_shift/su_max 0.000
_refine_ls_shift/su_mean 0.000
_refine_ls_structure_factor_coef Fsqd
_refine_ls_weighting_details 'calc w=1/[\s^2^(Fo^2^)+(0.0799P)^2^+0.0836P] where P=(Fo^2^+2Fc^2^)/3'
_refine_ls_weighting_scheme calc
_refine_ls_wR_factor_gt 0.1312
_refine_ls_wR_factor_ref 0.1399
_reflns_number_gt 3351
_reflns_number_total 4300
_reflns_threshold_expression >2sigma(I)
_cod_data_source_file jo901843w_si_002_1.cif
_cod_data_source_block Cmpd_19_major_(k18g)
_cod_depositor_comments
;
The following automatic conversions were performed:
'_symmetry_cell_setting' value 'Monoclinic' changed to 'monoclinic'
according to '/home/saulius/struct/CIF-dictionaries/cif_core.dic'
dictionary named 'cif_core.dic' version 2.4.1 from 2010-06-29.

Automatic conversion script
Id: cif_fix_enum 1527 2010-12-29 10:47:43Z saulius 
;
_cod_original_sg_symbol_H-M P2(1)/c
_cod_database_code 4024940

loop_
_symmetry_equiv_pos_as_xyz
'x, y, z'
'-x, y+1/2, -z+1/2'
'-x, -y, -z'
'x, -y-1/2, z-1/2'

loop_
_atom_site_label
_atom_site_type_symbol
_atom_site_fract_x
_atom_site_fract_y
_atom_site_fract_z
_atom_site_U_iso_or_equiv
_atom_site_adp_type
_atom_site_occupancy
_atom_site_symmetry_multiplicity
_atom_site_calc_flag
_atom_site_refinement_flags
_atom_site_disorder_assembly
_atom_site_disorder_group
O1 O 0.49955(7) 0.57248(5) 0.27651(9) 0.01864(19) Uani 1 1 d . . .
O2 O 0.38484(8) 0.20121(5) 0.05433(9) 0.0206(2) Uani 1 1 d . . .
H2O H 0.4208 0.1612 0.1062 0.031 Uiso 1 1 calc R . .
N N 0.45851(8) 0.42335(6) 0.21747(10) 0.0138(2) Uani 1 1 d . . .
C1 C 0.52516(9) 0.48821(7) 0.28578(12) 0.0146(2) Uani 1 1 d . . .
C2 C 0.63435(10) 0.45586(8) 0.37016(13) 0.0171(2) Uani 1 1 d . . .
H2A H 0.6120 0.4048 0.4383 0.021 Uiso 1 1 calc R . .
H2B H 0.6659 0.5081 0.4307 0.021 Uiso 1 1 calc R . .
C3 C 0.73199(10) 0.42114(8) 0.26532(13) 0.0196(2) Uani 1 1 d . . .
H3A H 0.7354 0.4636 0.1789 0.023 Uiso 1 1 calc R . .
H3B H 0.8097 0.4248 0.3178 0.023 Uiso 1 1 calc R . .
C4 C 0.71403(10) 0.32157(8) 0.20927(14) 0.0211(3) Uani 1 1 d . . .
H4A H 0.7820 0.3054 0.1453 0.025 Uiso 1 1 calc R . .
H4B H 0.7168 0.2790 0.2957 0.025 Uiso 1 1 calc R . .
C5 C 0.59925(10) 0.30251(8) 0.12252(13) 0.0182(2) Uani 1 1 d . . .
H5A H 0.5985 0.2363 0.0913 0.022 Uiso 1 1 calc R . .
H5B H 0.5986 0.3413 0.0317 0.022 Uiso 1 1 calc R . .
C6 C 0.48634(10) 0.32254(7) 0.20965(12) 0.0140(2) Uani 1 1 d . . .
H6A H 0.4951 0.2969 0.3123 0.017 Uiso 1 1 calc R . .
C7 C 0.37126(10) 0.28405(7) 0.13708(13) 0.0158(2) Uani 1 1 d . . .
H7A H 0.3106 0.2735 0.2156 0.019 Uiso 1 1 calc R . .
C8 C 0.32903(10) 0.36301(7) 0.03566(12) 0.0164(2) Uani 1 1 d . . .
H8A H 0.3743 0.3637 -0.0579 0.020 Uiso 1 1 calc R . .
H8B H 0.2431 0.3569 0.0120 0.020 Uiso 1 1 calc R . .
C9 C 0.35367(10) 0.45084(7) 0.12679(12) 0.0140(2) Uani 1 1 d . . .
H9A H 0.3756 0.5033 0.0593 0.017 Uiso 1 1 calc R . .
C10 C 0.24982(10) 0.48063(8) 0.22469(12) 0.0166(2) Uani 1 1 d . . .
H10A H 0.2178 0.4251 0.2758 0.020 Uiso 1 1 calc R . .
H10B H 0.2795 0.5245 0.3014 0.020 Uiso 1 1 calc R . .
C11 C 0.14972(10) 0.52735(8) 0.13629(13) 0.0201(2) Uani 1 1 d . . .
H11A H 0.1284 0.4872 0.0508 0.024 Uiso 1 1 calc R . .
H11B H 0.1792 0.5873 0.0967 0.024 Uiso 1 1 calc R . .
C12 C 0.03779(10) 0.54586(8) 0.22643(13) 0.0202(2) Uani 1 1 d . . .
H12A H -0.0259 0.5682 0.1584 0.024 Uiso 1 1 calc R . .
H12B H 0.0107 0.4862 0.2699 0.024 Uiso 1 1 calc R . .
C13 C 0.05365(10) 0.61662(8) 0.35054(13) 0.0189(2) Uani 1 1 d . . .
H13A H 0.0857 0.6751 0.3086 0.023 Uiso 1 1 calc R . .
H13B H 0.1129 0.5924 0.4229 0.023 Uiso 1 1 calc R . .
C14 C -0.06135(11) 0.63839(8) 0.43129(14) 0.0222(3) Uani 1 1 d . . .
H14A H -0.1216 0.6605 0.3585 0.027 Uiso 1 1 calc R . .
H14B H -0.0919 0.5804 0.4765 0.027 Uiso 1 1 calc R . .
C15 C -0.04554(14) 0.71170(9) 0.55149(17) 0.0321(3) Uani 1 1 d . . .
H15A H -0.1219 0.7226 0.6000 0.048 Uiso 1 1 calc R . .
H15B H -0.0175 0.7700 0.5071 0.048 Uiso 1 1 calc R . .
H15C H 0.0130 0.6898 0.6250 0.048 Uiso 1 1 calc R . .

loop_
_atom_site_aniso_label
_atom_site_aniso_U_11
_atom_site_aniso_U_22
_atom_site_aniso_U_33
_atom_site_aniso_U_23
_atom_site_aniso_U_13
_atom_site_aniso_U_12
O1 0.0212(4) 0.0140(4) 0.0206(4) -0.0021(3) -0.0003(3) 0.0000(3)
O2 0.0292(5) 0.0129(4) 0.0197(4) -0.0020(3) -0.0026(3) 0.0012(3)
N 0.0150(4) 0.0128(4) 0.0136(5) 0.0003(3) -0.0010(3) 0.0010(3)
C1 0.0158(5) 0.0160(5) 0.0122(5) 0.0000(4) 0.0027(4) -0.0005(4)
C2 0.0180(5) 0.0180(5) 0.0153(5) 0.0008(4) -0.0013(4) -0.0008(4)
C3 0.0145(5) 0.0233(6) 0.0209(6) 0.0023(4) -0.0008(4) 0.0001(4)
C4 0.0177(6) 0.0215(6) 0.0242(6) 0.0019(4) 0.0024(5) 0.0047(4)
C5 0.0201(6) 0.0156(5) 0.0190(6) -0.0006(4) 0.0035(4) 0.0021(4)
C6 0.0178(5) 0.0112(5) 0.0130(5) 0.0014(4) 0.0007(4) 0.0015(4)
C7 0.0185(5) 0.0137(5) 0.0154(5) -0.0006(4) 0.0007(4) -0.0010(4)
C8 0.0195(5) 0.0156(5) 0.0140(5) -0.0003(4) -0.0019(4) 0.0005(4)
C9 0.0152(5) 0.0141(5) 0.0126(5) 0.0007(4) -0.0011(4) 0.0013(4)
C10 0.0163(5) 0.0197(5) 0.0138(5) -0.0003(4) -0.0001(4) 0.0022(4)
C11 0.0176(5) 0.0269(6) 0.0157(6) -0.0021(4) -0.0019(4) 0.0048(4)
C12 0.0142(5) 0.0248(6) 0.0214(6) -0.0032(5) -0.0023(4) 0.0013(4)
C13 0.0153(5) 0.0211(5) 0.0204(6) -0.0016(4) -0.0006(4) 0.0006(4)
C14 0.0197(6) 0.0239(6) 0.0232(6) 0.0001(5) 0.0029(5) 0.0029(4)
C15 0.0353(8) 0.0279(7) 0.0333(8) -0.0065(5) 0.0055(6) 0.0085(5)

loop_
_atom_type_symbol
_atom_type_description
_atom_type_scat_dispersion_real
_atom_type_scat_dispersion_imag
_atom_type_scat_source
C C 0.0033 0.0016 'International Tables Vol C Tables 4.2.6.8 and 6.1.1.4'
H H 0.0000 0.0000 'International Tables Vol C Tables 4.2.6.8 and 6.1.1.4'
N N 0.0061 0.0033 'International Tables Vol C Tables 4.2.6.8 and 6.1.1.4'
O O 0.0106 0.0060 'International Tables Vol C Tables 4.2.6.8 and 6.1.1.4'

loop_
_geom_angle_atom_site_label_1
_geom_angle_atom_site_label_2
_geom_angle_atom_site_label_3
_geom_angle
_geom_angle_site_symmetry_1
_geom_angle_site_symmetry_3
_geom_angle_publ_flag
C7 O2 H2O 109.5 . . ?
C1 N C9 120.43(9) . . ?
C1 N C6 125.62(9) . . ?
C9 N C6 113.63(8) . . ?
O1 C1 N 121.03(10) . . ?
O1 C1 C2 121.21(10) . . ?
N C1 C2 117.73(10) . . ?
C1 C2 C3 111.73(9) . . ?
C1 C2 H2A 109.3 . . ?
C3 C2 H2A 109.3 . . ?
C1 C2 H2B 109.3 . . ?
C3 C2 H2B 109.3 . . ?
H2A C2 H2B 107.9 . . ?
C4 C3 C2 114.42(9) . . ?
C4 C3 H3A 108.7 . . ?
C2 C3 H3A 108.7 . . ?
C4 C3 H3B 108.7 . . ?
C2 C3 H3B 108.7 . . ?
H3A C3 H3B 107.6 . . ?
C5 C4 C3 116.43(9) . . ?
C5 C4 H4A 108.2 . . ?
C3 C4 H4A 108.2 . . ?
C5 C4 H4B 108.2 . . ?
C3 C4 H4B 108.2 . . ?
H4A C4 H4B 107.3 . . ?
C4 C5 C6 113.85(9) . . ?
C4 C5 H5A 108.8 . . ?
C6 C5 H5A 108.8 . . ?
C4 C5 H5B 108.8 . . ?
C6 C5 H5B 108.8 . . ?
H5A C5 H5B 107.7 . . ?
N C6 C5 112.65(8) . . ?
N C6 C7 101.12(8) . . ?
C5 C6 C7 114.25(9) . . ?
N C6 H6A 109.5 . . ?
C5 C6 H6A 109.5 . . ?
C7 C6 H6A 109.5 . . ?
O2 C7 C8 109.95(9) . . ?
O2 C7 C6 115.44(9) . . ?
C8 C7 C6 103.99(8) . . ?
O2 C7 H7A 109.1 . . ?
C8 C7 H7A 109.1 . . ?
C6 C7 H7A 109.1 . . ?
C9 C8 C7 103.61(9) . . ?
C9 C8 H8A 111.0 . . ?
C7 C8 H8A 111.0 . . ?
C9 C8 H8B 111.0 . . ?
C7 C8 H8B 111.0 . . ?
H8A C8 H8B 109.0 . . ?
N C9 C8 102.49(8) . . ?
N C9 C10 111.22(8) . . ?
C8 C9 C10 113.93(9) . . ?
N C9 H9A 109.7 . . ?
C8 C9 H9A 109.7 . . ?
C10 C9 H9A 109.7 . . ?
C11 C10 C9 112.49(9) . . ?
C11 C10 H10A 109.1 . . ?
C9 C10 H10A 109.1 . . ?
C11 C10 H10B 109.1 . . ?
C9 C10 H10B 109.1 . . ?
H10A C10 H10B 107.8 . . ?
C10 C11 C12 113.82(10) . . ?
C10 C11 H11A 108.8 . . ?
C12 C11 H11A 108.8 . . ?
C10 C11 H11B 108.8 . . ?
C12 C11 H11B 108.8 . . ?
H11A C11 H11B 107.7 . . ?
C13 C12 C11 114.69(10) . . ?
C13 C12 H12A 108.6 . . ?
C11 C12 H12A 108.6 . . ?
C13 C12 H12B 108.6 . . ?
C11 C12 H12B 108.6 . . ?
H12A C12 H12B 107.6 . . ?
C12 C13 C14 113.36(10) . . ?
C12 C13 H13A 108.9 . . ?
C14 C13 H13A 108.9 . . ?
C12 C13 H13B 108.9 . . ?
C14 C13 H13B 108.9 . . ?
H13A C13 H13B 107.7 . . ?
C15 C14 C13 112.99(11) . . ?
C15 C14 H14A 109.0 . . ?
C13 C14 H14A 109.0 . . ?
C15 C14 H14B 109.0 . . ?
C13 C14 H14B 109.0 . . ?
H14A C14 H14B 107.8 . . ?
C14 C15 H15A 109.5 . . ?
C14 C15 H15B 109.5 . . ?
H15A C15 H15B 109.5 . . ?
C14 C15 H15C 109.5 . . ?
H15A C15 H15C 109.5 . . ?
H15B C15 H15C 109.5 . . ?

loop_
_geom_bond_atom_site_label_1
_geom_bond_atom_site_label_2
_geom_bond_distance
_geom_bond_site_symmetry_2
_geom_bond_publ_flag
O1 C1 1.2443(13) . ?
O2 C7 1.4120(13) . ?
O2 H2O 0.8400 . ?
N C1 1.3395(14) . ?
N C9 1.4795(14) . ?
N C6 1.4805(13) . ?
C1 C2 1.5090(16) . ?
C2 C3 1.5395(16) . ?
C2 H2A 0.9900 . ?
C2 H2B 0.9900 . ?
C3 C4 1.5269(16) . ?
C3 H3A 0.9900 . ?
C3 H3B 0.9900 . ?
C4 C5 1.5251(17) . ?
C4 H4A 0.9900 . ?
C4 H4B 0.9900 . ?
C5 C6 1.5271(15) . ?
C5 H5A 0.9900 . ?
C5 H5B 0.9900 . ?
C6 C7 1.5441(16) . ?
C6 H6A 1.0000 . ?
C7 C8 1.5276(15) . ?
C7 H7A 1.0000 . ?
C8 C9 1.5273(15) . ?
C8 H8A 0.9900 . ?
C8 H8B 0.9900 . ?
C9 C10 1.5322(14) . ?
C9 H9A 1.0000 . ?
C10 C11 1.5258(16) . ?
C10 H10A 0.9900 . ?
C10 H10B 0.9900 . ?
C11 C12 1.5286(16) . ?
C11 H11A 0.9900 . ?
C11 H11B 0.9900 . ?
C12 C13 1.5198(16) . ?
C12 H12A 0.9900 . ?
C12 H12B 0.9900 . ?
C13 C14 1.5228(15) . ?
C13 H13A 0.9900 . ?
C13 H13B 0.9900 . ?
C14 C15 1.5190(18) . ?
C14 H14A 0.9900 . ?
C14 H14B 0.9900 . ?
C15 H15A 0.9800 . ?
C15 H15B 0.9800 . ?
C15 H15C 0.9800 . ?

loop_
_geom_hbond_atom_site_label_D
_geom_hbond_atom_site_label_H
_geom_hbond_atom_site_label_A
_geom_hbond_distance_DH
_geom_hbond_distance_HA
_geom_hbond_distance_DA
_geom_hbond_angle_DHA
_geom_hbond_site_symmetry_A
O2 H2O O1 0.84 1.88 2.7157(12) 179.5 2_645

loop_
_geom_torsion_atom_site_label_1
_geom_torsion_atom_site_label_2
_geom_torsion_atom_site_label_3
_geom_torsion_atom_site_label_4
_geom_torsion
_geom_torsion_site_symmetry_1
_geom_torsion_site_symmetry_2
_geom_torsion_site_symmetry_3
_geom_torsion_site_symmetry_4
_geom_torsion_publ_flag
C9 N C1 O1 1.12(15) . . . . ?
C6 N C1 O1 174.19(9) . . . . ?
C9 N C1 C2 -176.99(9) . . . . ?
C6 N C1 C2 -3.91(15) . . . . ?
O1 C1 C2 C3 -108.08(11) . . . . ?
N C1 C2 C3 70.01(12) . . . . ?
C1 C2 C3 C4 -80.73(12) . . . . ?
C2 C3 C4 C5 59.41(13) . . . . ?
C3 C4 C5 C6 -59.24(13) . . . . ?
C1 N C6 C5 -64.75(14) . . . . ?
C9 N C6 C5 108.74(10) . . . . ?
C1 N C6 C7 172.87(10) . . . . ?
C9 N C6 C7 -13.65(10) . . . . ?
C4 C5 C6 N 77.87(12) . . . . ?
C4 C5 C6 C7 -167.48(9) . . . . ?
N C6 C7 O2 152.73(9) . . . . ?
C5 C6 C7 O2 31.46(13) . . . . ?
N C6 C7 C8 32.20(10) . . . . ?
C5 C6 C7 C8 -89.07(10) . . . . ?
O2 C7 C8 C9 -163.89(9) . . . . ?
C6 C7 C8 C9 -39.73(10) . . . . ?
C1 N C9 C8 163.53(9) . . . . ?
C6 N C9 C8 -10.33(11) . . . . ?
C1 N C9 C10 -74.35(12) . . . . ?
C6 N C9 C10 111.80(10) . . . . ?
C7 C8 C9 N 30.32(10) . . . . ?
C7 C8 C9 C10 -89.94(11) . . . . ?
N C9 C10 C11 168.65(9) . . . . ?
C8 C9 C10 C11 -76.12(12) . . . . ?
C9 C10 C11 C12 172.07(9) . . . . ?
C10 C11 C12 C13 65.84(14) . . . . ?
C11 C12 C13 C14 176.06(10) . . . . ?
C12 C13 C14 C15 -177.96(11) . . . . ?
